data_1572819
loop_
_publ_author_name
'Tang, Zheng-Xiao'
'Wang, Bin'
'Li, Zhi-Rui'
'Huang, Zhuo'
'Zhao, Hai-Xia'
'Long, La-Sheng'
'Zheng, Lan-Sun'

_publ_section_title
;
 Enhancing the performance of molecule-based piezoelectric sensors by
 optimizing their microstructures.
;
_journal_issue 43
_journal_name_full 'Chemical science'
_journal_page_first 18060
_journal_page_last 18066
_journal_paper_doi 10.1039/d4sc05442c
_journal_volume 15
_journal_year 2024
_chemical_absolute_configuration ad
_chemical_formula_moiety 'Br4 Ga, C5 H13 Br N'
_chemical_formula_sum 'C5 H13 Br5 Ga N'
_chemical_formula_weight 556.43
_space_group_crystal_system orthorhombic
_space_group_IT_number 36
_space_group_name_Hall 'C 2c -2'
_space_group_name_H-M_alt 'C m c 21'
_atom_sites_solution_hydrogens geom
_atom_sites_solution_primary dual
_audit_creation_date 2022-03-31
_audit_creation_method
;
Olex2 1.3
(compiled 2020.11.12 svn.r5f609507 for OlexSys, GUI svn.r6408)
;
_audit_update_record
;
2022-09-22 deposited with the CCDC.	2024-10-07 downloaded from the CCDC.
;
_cell_angle_alpha 90
_cell_angle_beta 90
_cell_angle_gamma 90
_cell_formula_units_Z 4
_cell_length_a 8.5264(3)
_cell_length_b 12.9009(3)
_cell_length_c 13.4160(4)
_cell_measurement_reflns_used 1832
_cell_measurement_temperature 300.00(10)
_cell_measurement_theta_max 74.2530
_cell_measurement_theta_min 6.2250
_cell_volume 1475.74(8)
_computing_cell_refinement 'CrysAlisPro 1.171.41.123a (Rigaku OD, 2022)'
_computing_data_collection 'CrysAlisPro 1.171.41.123a (Rigaku OD, 2022)'
_computing_data_reduction 'CrysAlisPro 1.171.41.123a (Rigaku OD, 2022)'
_computing_molecular_graphics 'Olex2 1.3 (Dolomanov et al., 2009)'
_computing_publication_material 'Olex2 1.3 (Dolomanov et al., 2009)'
_computing_structure_refinement 'SHELXL 2014/7 (Sheldrick, 2015)'
_computing_structure_solution 'SHELXT 2014/5 (Sheldrick, 2014)'
_diffrn_ambient_environment air
_diffrn_ambient_temperature 300.00(10)
_diffrn_detector 'CCD plate'
_diffrn_detector_area_resol_mean 10.4741
_diffrn_detector_type Atlas
_diffrn_measured_fraction_theta_full 0.996
_diffrn_measured_fraction_theta_max 0.980
_diffrn_measurement_details
;
List of Runs (angles in degrees, time in seconds):

  # Type    Start    End  Width  t~exp~   \w     \q     \k     \f   Frames
#--------------------------------------------------------------------------
  1  \w    -87.00 -13.00   1.00    1.00    --  -40.50 125.00-180.00   74
  2  \w   -114.00 -13.00   1.00    1.00    --  -40.50 -19.00 150.00  101
  3  \w     33.00 130.00   1.00    3.60    --  107.03 -77.00   0.00   97
  4  \w     27.00  94.00   1.00    3.60    --  107.03 -94.00 -60.00   67
  5  \w    114.00 173.00   1.00    3.60    --  107.03  77.00 -60.00   59
  6  \w    115.00 178.00   1.00    3.60    --  107.03  77.00-150.00   63
  7  \w     41.00 108.00   1.00    3.60    --  107.03-125.00-120.00   67
;
_diffrn_measurement_device 'four-circle diffractometer'
_diffrn_measurement_device_type 'SuperNova, Dual, Cu at home/near, Atlas'
_diffrn_measurement_method '\w scans'
_diffrn_orient_matrix_type 'CrysAlisPro convention (1999,Acta A55,543-557)'
_diffrn_orient_matrix_UB_11 -0.1198172000
_diffrn_orient_matrix_UB_12 -0.0875059000
_diffrn_orient_matrix_UB_13 -0.0178201000
_diffrn_orient_matrix_UB_21 -0.1268607000
_diffrn_orient_matrix_UB_22 0.0641952000
_diffrn_orient_matrix_UB_23 0.0535969000
_diffrn_orient_matrix_UB_31 -0.0466683000
_diffrn_orient_matrix_UB_32 0.0499524000
_diffrn_orient_matrix_UB_33 -0.0999489000
_diffrn_radiation_monochromator mirror
_diffrn_radiation_probe x-ray
_diffrn_radiation_type 'Cu K\a'
_diffrn_radiation_wavelength 1.54184
_diffrn_reflns_av_R_equivalents 0.0309
_diffrn_reflns_av_unetI/netI 0.0298
_diffrn_reflns_Laue_measured_fraction_full 0.996
_diffrn_reflns_Laue_measured_fraction_max 0.980
_diffrn_reflns_limit_h_max 8
_diffrn_reflns_limit_h_min -10
_diffrn_reflns_limit_k_max 15
_diffrn_reflns_limit_k_min -10
_diffrn_reflns_limit_l_max 11
_diffrn_reflns_limit_l_min -16
_diffrn_reflns_number 2419
_diffrn_reflns_point_group_measured_fraction_full 0.765
_diffrn_reflns_point_group_measured_fraction_max 0.738
_diffrn_reflns_theta_full 67.684
_diffrn_reflns_theta_max 74.367
_diffrn_reflns_theta_min 6.222
_diffrn_source 'micro-focus sealed X-ray tube'
_diffrn_source_type 'SuperNova (Cu) X-ray Source'
_exptl_absorpt_coefficient_mu 18.112
_exptl_absorpt_correction_T_max 1.00000
_exptl_absorpt_correction_T_min 0.21686
_exptl_absorpt_correction_type multi-scan
_exptl_absorpt_process_details
;
CrysAlisPro 1.171.41.123a (Rigaku Oxford Diffraction, 2022)
Empirical absorption correction using spherical harmonics,
implemented in SCALE3 ABSPACK scaling algorithm.
;
_exptl_crystal_colour colourless
_exptl_crystal_colour_primary colourless
_exptl_crystal_density_diffrn 2.504
_exptl_crystal_description block
_exptl_crystal_F_000 1024
_exptl_crystal_size_max 0.3
_exptl_crystal_size_mid 0.1
_exptl_crystal_size_min 0.08
_refine_diff_density_max 0.864
_refine_diff_density_min -0.799
_refine_diff_density_rms 0.141
_refine_ls_abs_structure_details
;
 Classical Flack method preferred over Parsons because s.u. lower.
;
_refine_ls_abs_structure_Flack -0.04(13)
_refine_ls_extinction_coef 0.00085(14)
_refine_ls_extinction_expression Fc^*^=kFc[1+0.001xFc^2^\l^3^/sin(2\q)]^-1/4^
_refine_ls_extinction_method 'SHELXL-2014/7 (Sheldrick 2014'
_refine_ls_goodness_of_fit_ref 1.092
_refine_ls_hydrogen_treatment constr
_refine_ls_matrix_type full
_refine_ls_number_parameters 75
_refine_ls_number_reflns 1195
_refine_ls_number_restraints 32
_refine_ls_restrained_S_all 1.095
_refine_ls_R_factor_all 0.0491
_refine_ls_R_factor_gt 0.0455
_refine_ls_shift/su_max 0.000
_refine_ls_shift/su_mean 0.000
_refine_ls_structure_factor_coef Fsqd
_refine_ls_weighting_details 'w=1/[\s^2^(Fo^2^)+(0.0798P)^2^] where P=(Fo^2^+2Fc^2^)/3'
_refine_ls_weighting_scheme calc
_refine_ls_wR_factor_gt 0.1144
_refine_ls_wR_factor_ref 0.1167
_reflns_Friedel_coverage 0.441
_reflns_Friedel_fraction_full 0.512
_reflns_Friedel_fraction_max 0.473
_reflns_number_gt 1103
_reflns_number_total 1195
_reflns_threshold_expression 'I > 2\s(I)'
_cod_data_source_file d4sc05442c2.cif
_cod_data_source_block 2
_cod_depositor_comments 'Adding full bibliography for 1572819.cif.'
_cod_database_code 1572819
_shelx_shelxl_version_number 2014/7
_chemical_oxdiff_formula CHONGaBr5
_shelx_space_group_comment
;
The symmetry employed for this shelxl refinement is uniquely defined
by the following loop, which should always be used as a source of
symmetry information in preference to the above space-group names.
They are only intended as comments.
;
_shelx_estimated_absorpt_t_max 0.325
_shelx_estimated_absorpt_t_min 0.074
_reflns_odcompleteness_completeness 99.62
_reflns_odcompleteness_iscentric 1
_reflns_odcompleteness_theta 66.97
_olex2_refinement_description
;
1. Fixed Uiso
 At 1.2 times of:
  All C(H,H) groups
 At 1.5 times of:
  All C(H,H,H) groups
2. Restrained distances
 C2-C3
 1.52 with sigma of 0.01
3. Uiso/Uaniso restraints and constraints
C3 \\sim N1 \\sim C1 \\sim C4 \\sim C2 \\sim Br3: within 2A with sigma of 0.01
and sigma for terminal atoms of 0.02 within 2A
4. Others
 Fixed Sof: H1A(0.5) H1B(0.5) H1C(0.5) C2(0.5) H2A(0.5) H2B(0.5) C3(0.5)
 H3A(0.5) H3B(0.5)
5.a Secondary CH2 refined with riding coordinates:
 C2(H2A,H2B), C3(H3A,H3B)
5.b Me refined with riding coordinates:
 C1(H1A,H1B,H1C)
5.c Idealised Me refined as rotating group:
 C4(H4A,H4B,H4C)
;
_olex2_submission_special_instructions 'No special instructions were received'
_oxdiff_exptl_absorpt_empirical_details
;
Empirical correction (ABSPACK) includes:
- Absorption correction using spherical harmonics
- Frame scaling
;
_oxdiff_exptl_absorpt_empirical_full_max 3.341
_oxdiff_exptl_absorpt_empirical_full_min 0.635

loop_
_space_group_symop_operation_xyz
'x, y, z'
'-x, -y, z+1/2'
'x, -y, z+1/2'
'-x, y, z'
'x+1/2, y+1/2, z'
'-x+1/2, -y+1/2, z+1/2'
'x+1/2, -y+1/2, z+1/2'
'-x+1/2, y+1/2, z'

loop_
_atom_site_label
_atom_site_type_symbol
_atom_site_fract_x
_atom_site_fract_y
_atom_site_fract_z
_atom_site_U_iso_or_equiv
_atom_site_adp_type
_atom_site_occupancy
_atom_site_site_symmetry_order
_atom_site_calc_flag
_atom_site_refinement_flags_posn
_atom_site_refinement_flags_adp
_atom_site_refinement_flags_occupancy
_atom_site_disorder_assembly
_atom_site_disorder_group
Ga1 Ga 0.0000 0.00441(12) 0.96428(14) 0.0452(4) Uani 1 2 d S T P . .
Br1 Br 0.0000 0.00052(16) 0.79096(14) 0.0665(5) Uani 1 2 d S T P . .
Br4 Br -0.22050(13) 0.09513(9) 1.01726(12) 0.0681(4) Uani 1 1 d . . . . .
Br2 Br 0.0000 -0.16161(11) 1.02799(19) 0.0762(6) Uani 1 2 d S T P . .
N1 N 0.0000 0.6419(12) 0.7127(12) 0.065(3) Uani 1 2 d S TU P . .
C1 C 0.0000 0.642(2) 0.6056(17) 0.093(6) Uani 1 2 d S TU P . .
H1A H -0.0912 0.6059 0.5818 0.140 Uiso 0.5 1 calc R U P A -1
H1B H -0.0014 0.7119 0.5817 0.140 Uiso 0.5 1 calc R U P A -1
H1C H 0.0926 0.6075 0.5818 0.140 Uiso 0.5 1 calc R U P A -1
C4 C 0.142(2) 0.6979(16) 0.7472(17) 0.102(5) Uani 1 1 d . U . . .
H4A H 0.2317 0.6531 0.7418 0.153 Uiso 1 1 calc R U . . .
H4B H 0.1286 0.7184 0.8154 0.153 Uiso 1 1 calc R U . . .
H4C H 0.1580 0.7583 0.7066 0.153 Uiso 1 1 calc R U . . .
Br3 Br 0.0000 0.33855(15) 0.8263(2) 0.0929(8) Uani 1 2 d S TU P . .
C2 C 0.067(4) 0.455(2) 0.750(2) 0.087(6) Uani 0.5 1 d D U P B -1
H2A H 0.1686 0.4778 0.7729 0.105 Uiso 0.5 1 calc R U P B -1
H2B H 0.0760 0.4350 0.6803 0.105 Uiso 0.5 1 calc R U P B -1
C3 C -0.051(3) 0.541(2) 0.760(2) 0.080(5) Uani 0.5 1 d D U P B -1
H3A H -0.1496 0.5197 0.7305 0.096 Uiso 0.5 1 calc R U P B -1
H3B H -0.0704 0.5535 0.8307 0.096 Uiso 0.5 1 calc R U P B -1

loop_
_atom_site_aniso_label
_atom_site_aniso_U_11
_atom_site_aniso_U_22
_atom_site_aniso_U_33
_atom_site_aniso_U_23
_atom_site_aniso_U_13
_atom_site_aniso_U_12
Ga1 0.0439(8) 0.0461(8) 0.0456(10) -0.0005(6) 0.000 0.000
Br1 0.0650(10) 0.0902(12) 0.0444(9) -0.0014(8) 0.000 0.000
Br4 0.0562(6) 0.0743(7) 0.0738(8) -0.0071(7) 0.0097(6) 0.0144(4)
Br2 0.0963(12) 0.0492(7) 0.0831(13) 0.0114(9) 0.000 0.000
N1 0.070(7) 0.064(6) 0.062(7) 0.006(6) 0.000 0.000
C1 0.114(15) 0.096(12) 0.070(13) -0.007(10) 0.000 0.000
C4 0.076(10) 0.108(11) 0.123(13) 0.007(9) -0.019(8) -0.015(9)
Br3 0.1043(16) 0.0664(11) 0.1079(18) 0.0244(11) 0.000 0.000
C2 0.086(10) 0.086(10) 0.091(12) -0.002(10) 0.014(10) 0.002(10)
C3 0.077(9) 0.076(8) 0.086(11) 0.007(8) 0.002(8) -0.006(8)

loop_
_atom_type_symbol
_atom_type_description
_atom_type_scat_dispersion_real
_atom_type_scat_dispersion_imag
_atom_type_scat_source
C C 0.0181 0.0091 'International Tables Vol C Tables 4.2.6.8 and 6.1.1.4'
H H 0.0000 0.0000 'International Tables Vol C Tables 4.2.6.8 and 6.1.1.4'
Br Br -0.6763 1.2805 'International Tables Vol C Tables 4.2.6.8 and 6.1.1.4'
Ga Ga -1.2846 0.7763 'International Tables Vol C Tables 4.2.6.8 and 6.1.1.4'
N N 0.0311 0.0180 'International Tables Vol C Tables 4.2.6.8 and 6.1.1.4'

loop_
_geom_angle_atom_site_label_1
_geom_angle_atom_site_label_2
_geom_angle_atom_site_label_3
_geom_angle
_geom_angle_site_symmetry_1
_geom_angle_site_symmetry_3
_geom_angle_publ_flag
Br1 Ga1 Br4 108.44(7) . 4 ?
Br1 Ga1 Br4 108.44(7) . . ?
Br4 Ga1 Br4 107.87(10) 4 . ?
Br2 Ga1 Br1 110.52(11) . . ?
Br2 Ga1 Br4 110.74(7) . . ?
Br2 Ga1 Br4 110.74(7) . 4 ?
C1 N1 C4 108.2(13) . . ?
C1 N1 C4 108.2(13) . 4 ?
C1 N1 C3 115.0(19) . . ?
C4 N1 C4 109(2) . 4 ?
C4 N1 C3 92.8(13) 4 . ?
C4 N1 C3 121.5(17) . . ?
N1 C1 H1A 109.5 . . ?
N1 C1 H1B 109.5 . . ?
N1 C1 H1C 109.5 . . ?
H1A C1 H1B 109.5 . . ?
H1A C1 H1C 109.5 . . ?
H1B C1 H1C 109.5 . . ?
N1 C4 H4A 109.5 . . ?
N1 C4 H4B 109.5 . . ?
N1 C4 H4C 109.5 . . ?
H4A C4 H4B 109.5 . . ?
H4A C4 H4C 109.5 . . ?
H4B C4 H4C 109.5 . . ?
Br3 C2 H2A 109.8 . . ?
Br3 C2 H2B 109.8 . . ?
H2A C2 H2B 108.2 . . ?
C3 C2 Br3 109(2) . . ?
C3 C2 H2A 109.8 . . ?
C3 C2 H2B 109.8 . . ?
N1 C3 C2 114(2) . . ?
N1 C3 H3A 108.8 . . ?
N1 C3 H3B 108.8 . . ?
C2 C3 H3A 108.8 . . ?
C2 C3 H3B 108.8 . . ?
H3A C3 H3B 107.7 . . ?

loop_
_geom_bond_atom_site_label_1
_geom_bond_atom_site_label_2
_geom_bond_distance
_geom_bond_site_symmetry_2
_geom_bond_publ_flag
Ga1 Br1 2.326(2) . ?
Ga1 Br4 2.3258(14) 4 ?
Ga1 Br4 2.3258(14) . ?
Ga1 Br2 2.306(2) . ?
N1 C1 1.44(3) . ?
N1 C4 1.485(19) . ?
N1 C4 1.485(19) 4 ?
N1 C3 1.51(3) . ?
C1 H1A 0.9600 . ?
C1 H1B 0.9600 . ?
C1 H1C 0.9600 . ?
C4 H4A 0.9600 . ?
C4 H4B 0.9600 . ?
C4 H4C 0.9600 . ?
Br3 C2 1.90(3) . ?
C2 H2A 0.9700 . ?
C2 H2B 0.9700 . ?
C2 C3 1.511(12) . ?
C3 H3A 0.9700 . ?
C3 H3B 0.9700 . ?

loop_
_geom_torsion_atom_site_label_1
_geom_torsion_atom_site_label_2
_geom_torsion_atom_site_label_3
_geom_torsion_atom_site_label_4
_geom_torsion
_geom_torsion_site_symmetry_1
_geom_torsion_site_symmetry_2
_geom_torsion_site_symmetry_3
_geom_torsion_site_symmetry_4
_geom_torsion_publ_flag
C1 N1 C3 C2 71(2) . . . . ?
C4 N1 C3 C2 -62(3) . . . . ?
C4 N1 C3 C2 -177(2) 4 . . . ?
Br3 C2 C3 N1 173.0(19) . . . . ?
